data_4324924
loop_
_publ_author_name
'Huan-Yong Li'
'Long Jiang'
'Hua Xiang'
'Trevor A. Makal'
'Hong-Cai Zhou'
'Tong-Bu Lu'

_publ_section_title
;
 Construction of Two 3D Homochiral Frameworks with 1D Chiral Pores via
 Chiral Recognition
;
_journal_name_full 'Inorganic Chemistry'
_journal_page_first 3177
_journal_page_last 3179
_journal_paper_doi 10.1021/ic200264s
_journal_volume 50
_journal_year 2011
_chemical_absolute_configuration ad
_chemical_formula_sum 'C42 H90 Cl2 N10 Ni2 O12 S2'
_chemical_formula_weight 1179.68
_chemical_name_systematic
; 
 ? 
;
_space_group_IT_number 152
_symmetry_cell_setting trigonal
_symmetry_space_group_name_Hall 'P 31 2"'
_symmetry_space_group_name_H-M 'P 31 2 1'
_atom_sites_solution_hydrogens geom
_atom_sites_solution_primary direct
_atom_sites_solution_secondary difmap
_audit_creation_method SHELXL-97
_cell_angle_alpha 90.00
_cell_angle_beta 90.00
_cell_angle_gamma 120.00
_cell_formula_units_Z 3
_cell_length_a 19.0525(17)
_cell_length_b 19.0525(17)
_cell_length_c 18.1522(15)
_cell_measurement_reflns_used 2735
_cell_measurement_temperature 123(2)
_cell_measurement_theta_max 31.82
_cell_measurement_theta_min 2.91
_cell_volume 5706.4(9)
_computing_cell_refinement
;
CrysAlis RED, Oxford Diffraction Ltd.,
Version 1.171.31.7 (release 18-10-2006 CrysAlis171 .NET)
(compiled Oct 18 2006,16:28:17)
;
_computing_data_collection
;
CrysAlis CCD, Oxford Diffraction Ltd.,
Version 1.171.31.7 (release 18-10-2006 CrysAlis171 .NET)
(compiled Oct 18 2006,16:28:17)
;
_computing_data_reduction
;
CrysAlis RED, Oxford Diffraction Ltd.,
Version 1.171.31.7 (release 18-10-2006 CrysAlis171 .NET)
(compiled Oct 18 2006,16:28:17)
;
_computing_structure_refinement 'SHELXL-97 (Sheldrick, 1997)'
_computing_structure_solution 'SHELXS-97 (Sheldrick, 1990)'
_diffrn_ambient_temperature 123(2)
_diffrn_detector_area_resol_mean 16.0855
_diffrn_measured_fraction_theta_full 0.969
_diffrn_measured_fraction_theta_max 0.969
_diffrn_measurement_device_type 'Gemini S Ultra'
_diffrn_measurement_method '\w and \p scan'
_diffrn_radiation_monochromator graphite
_diffrn_radiation_source 'Enhance (Cu) X-ray Source'
_diffrn_radiation_type CuK\a
_diffrn_radiation_wavelength 1.54178
_diffrn_reflns_av_R_equivalents 0.1247
_diffrn_reflns_av_sigmaI/netI 0.1297
_diffrn_reflns_limit_h_max 19
_diffrn_reflns_limit_h_min -21
_diffrn_reflns_limit_k_max 21
_diffrn_reflns_limit_k_min -21
_diffrn_reflns_limit_l_max 20
_diffrn_reflns_limit_l_min -11
_diffrn_reflns_number 13032
_diffrn_reflns_theta_full 59.99
_diffrn_reflns_theta_max 59.99
_diffrn_reflns_theta_min 3.62
_exptl_absorpt_coefficient_mu 2.163
_exptl_absorpt_correction_T_max 0.5181
_exptl_absorpt_correction_T_min 0.4782
_exptl_absorpt_correction_type multi-scan
_exptl_absorpt_process_details
;
CrysAlis RED, Oxford Diffraction Ltd.,
Version 1.171.31.7 (release 18-10-2006 CrysAlis171 .NET)
(compiled Oct 18 2006,16:28:17)
empirical absorption correction using spherical harmonics,
implemented in SCALE3 ABSPACK scaling algorithm.
;
_exptl_crystal_colour purple
_exptl_crystal_density_diffrn 1.030
_exptl_crystal_description block
_exptl_crystal_F_000 1890
_exptl_crystal_size_max 0.40
_exptl_crystal_size_mid 0.39
_exptl_crystal_size_min 0.35
_platon_squeeze_details
;

 of two types solvent from the data of TG, CHN analysis and crystal structure
due to vulnerable to loss of solvent molecules in this complex.

;
_refine_diff_density_max 0.338
_refine_diff_density_min -0.257
_refine_diff_density_rms 0.067
_refine_ls_abs_structure_details 'Flack H D (1983), Acta Cryst. A39, 876-881'
_refine_ls_abs_structure_Flack -0.04(7)
_refine_ls_extinction_method none
_refine_ls_goodness_of_fit_ref 1.061
_refine_ls_hydrogen_treatment constr
_refine_ls_matrix_type full
_refine_ls_number_parameters 324
_refine_ls_number_reflns 5042
_refine_ls_number_restraints 139
_refine_ls_restrained_S_all 1.148
_refine_ls_R_factor_all 0.1426
_refine_ls_R_factor_gt 0.0894
_refine_ls_shift/su_max 0.000
_refine_ls_shift/su_mean 0.000
_refine_ls_structure_factor_coef Fsqd
_refine_ls_weighting_details 'calc w=1/[\s^2^(Fo^2^)+(0.0853P)^2^+0.0000P] where P=(Fo^2^+2Fc^2^)/3'
_refine_ls_weighting_scheme calc
_refine_ls_wR_factor_gt 0.2024
_refine_ls_wR_factor_ref 0.2183
_reflns_number_gt 2128
_reflns_number_total 5042
_reflns_threshold_expression >2sigma(I)
_cod_data_source_file ic200264s_si_002.cif
_cod_data_source_block delta-1
_cod_database_code 4324924

loop_
_symmetry_equiv_pos_as_xyz
'x, y, z'
'-y, x-y, z+1/3'
'-x+y, -x, z+2/3'
'y, x, -z'
'x-y, -y, -z+2/3'
'-x, -x+y, -z+1/3'

loop_
_atom_site_label
_atom_site_type_symbol
_atom_site_fract_x
_atom_site_fract_y
_atom_site_fract_z
_atom_site_U_iso_or_equiv
_atom_site_adp_type
_atom_site_occupancy
_atom_site_symmetry_multiplicity
_atom_site_calc_flag
_atom_site_refinement_flags
C1 C 0.6590(8) 0.2054(8) -0.0532(6) 0.108(4) Uani 1 1 d U
H1A H 0.6493 0.2456 -0.0790 0.129 Uiso 1 1 calc R
H1B H 0.6968 0.1964 -0.0838 0.129 Uiso 1 1 calc R
C2 C 0.5854(8) 0.1324(8) -0.0479(7) 0.102(4) Uani 1 1 d U
H2A H 0.5957 0.0898 -0.0284 0.122 Uiso 1 1 calc R
H2B H 0.5616 0.1155 -0.0977 0.122 Uiso 1 1 calc R
C3 C 0.4449(10) 0.0593(9) 0.0067(7) 0.119(4) Uani 1 1 d .
H3 H 0.4559 0.0173 0.0278 0.142 Uiso 1 1 calc R
C4 C 0.4119(10) 0.0311(8) -0.0725(8) 0.163(7) Uani 1 1 d .
H4A H 0.3563 -0.0146 -0.0699 0.245 Uiso 1 1 calc R
H4B H 0.4462 0.0142 -0.0983 0.245 Uiso 1 1 calc R
H4C H 0.4123 0.0760 -0.0993 0.245 Uiso 1 1 calc R
C5 C 0.3890(9) 0.0671(8) 0.0579(9) 0.129(5) Uani 1 1 d .
H5A H 0.3359 0.0168 0.0530 0.155 Uiso 1 1 calc R
H5B H 0.3816 0.1117 0.0389 0.155 Uiso 1 1 calc R
C6 C 0.4060(10) 0.0824(10) 0.1418(8) 0.128(5) Uani 1 1 d U
C7 C 0.4135(9) 0.0130(9) 0.1697(8) 0.143(5) Uani 1 1 d U
H7A H 0.4415 -0.0018 0.1330 0.214 Uiso 1 1 calc RD
H7B H 0.3594 -0.0333 0.1788 0.214 Uiso 1 1 calc R
H7C H 0.4446 0.0286 0.2157 0.214 Uiso 1 1 calc R
C8 C 0.3309(8) 0.0809(10) 0.1816(10) 0.163(6) Uani 1 1 d .
H8A H 0.2804 0.0363 0.1618 0.245 Uiso 1 1 calc R
H8B H 0.3324 0.1324 0.1728 0.245 Uiso 1 1 calc R
H8C H 0.3337 0.0732 0.2347 0.245 Uiso 1 1 calc R
C9 C 0.4708(10) 0.2337(11) 0.1442(7) 0.119(4) Uani 1 1 d .
H9A H 0.4388 0.2275 0.0993 0.143 Uiso 1 1 calc R
H9B H 0.4397 0.2355 0.1872 0.143 Uiso 1 1 calc R
C10 C 0.5480(9) 0.3093(9) 0.1401(5) 0.105(4) Uani 1 1 d .
H10A H 0.5773 0.3181 0.1873 0.126 Uiso 1 1 calc R
H10B H 0.5377 0.3548 0.1330 0.126 Uiso 1 1 calc R
C11 C 0.6768(7) 0.3861(8) 0.0752(5) 0.080(3) Uani 1 1 d .
H11 H 0.7058 0.3941 0.1231 0.096 Uiso 1 1 calc R
C12 C 0.6653(7) 0.4531(7) 0.0645(7) 0.105(4) Uani 1 1 d .
H12A H 0.6212 0.4387 0.0292 0.157 Uiso 1 1 calc R
H12B H 0.7153 0.4990 0.0454 0.157 Uiso 1 1 calc R
H12C H 0.6513 0.4682 0.1116 0.157 Uiso 1 1 calc R
C13 C 0.7284(7) 0.3782(7) 0.0149(5) 0.091(3) Uani 1 1 d U
H13A H 0.6963 0.3647 -0.0311 0.109 Uiso 1 1 calc R
H13B H 0.7759 0.4330 0.0077 0.109 Uiso 1 1 calc R
C14 C 0.7605(8) 0.3205(7) 0.0199(5) 0.094(3) Uani 1 1 d U
C15 C 0.8125(7) 0.3398(7) 0.0912(5) 0.108(4) Uani 1 1 d .
H15A H 0.7769 0.3230 0.1344 0.162 Uiso 1 1 calc R
H15B H 0.8508 0.3982 0.0939 0.162 Uiso 1 1 calc R
H15C H 0.8424 0.3104 0.0903 0.162 Uiso 1 1 calc R
C16 C 0.8316(11) 0.3461(12) -0.0418(6) 0.172(8) Uani 1 1 d .
H16A H 0.8457 0.3033 -0.0459 0.257 Uiso 1 1 calc R
H16B H 0.8797 0.3969 -0.0271 0.257 Uiso 1 1 calc R
H16C H 0.8122 0.3536 -0.0896 0.257 Uiso 1 1 calc R
C17 C 0.6913(7) 0.2069(7) 0.2229(6) 0.088(2) Uani 1 1 d U
C18 C 0.6847(8) 0.1307(7) 0.1849(6) 0.105(2) Uani 1 1 d U
H18 H 0.7348 0.1523 0.1541 0.126 Uiso 1 1 calc R
C19 C 0.6899(8) 0.0720(7) 0.2363(6) 0.106(2) Uani 1 1 d U
C20 C 0.6589(9) -0.0121(8) 0.2023(7) 0.134(3) Uani 1 1 d U
H20A H 0.6947 -0.0082 0.1619 0.201 Uiso 1 1 calc R
H20B H 0.6039 -0.0325 0.1834 0.201 Uiso 1 1 calc R
H20C H 0.6583 -0.0492 0.2400 0.201 Uiso 1 1 calc R
C21 C 0.7675(8) 0.0943(8) 0.2634(7) 0.115(3) Uani 1 1 d U
H21A H 0.8087 0.1320 0.2289 0.173 Uiso 1 1 calc R
H21B H 0.7726 0.0458 0.2687 0.173 Uiso 1 1 calc R
H21C H 0.7753 0.1206 0.3115 0.173 Uiso 1 1 calc R
Cl1 Cl 0.9283(5) 0.5908(5) 0.0052(5) 0.252(4) Uani 1 1 d .
N1 N 0.6997(5) 0.2412(6) 0.0204(4) 0.087(2) Uani 1 1 d U
H1 H 0.7251 0.2121 0.0333 0.104 Uiso 1 1 calc R
N2 N 0.5289(9) 0.1392(7) -0.0011(4) 0.121(4) Uani 1 1 d .
H2 H 0.5181 0.1767 -0.0236 0.146 Uiso 1 1 calc R
N3 N 0.4838(6) 0.1613(6) 0.1516(4) 0.105(3) Uani 1 1 d .
H3A H 0.4968 0.1614 0.2010 0.126 Uiso 1 1 calc R
N4 N 0.5993(6) 0.3093(6) 0.0799(4) 0.090(3) Uani 1 1 d .
H4 H 0.5715 0.3049 0.0364 0.108 Uiso 1 1 calc R
N5 N 0.6191(5) 0.1005(5) 0.1317(4) 0.093(3) Uani 1 1 d .
H5C H 0.5728 0.0594 0.1527 0.111 Uiso 1 1 calc RD
H5D H 0.6321 0.0795 0.0918 0.111 Uiso 1 1 calc R
Ni1 Ni 0.59583(11) 0.19628(11) 0.09426(7) 0.0885(6) Uani 1 1 d .
O1 O 0.6547(4) 0.2399(4) 0.1940(3) 0.087(2) Uani 1 1 d .
O2 O 0.7334(5) 0.2343(4) 0.2776(3) 0.100(2) Uani 1 1 d .
O3 O 0.9338(12) 0.5351(14) -0.0475(11) 0.270(9) Uani 1 1 d U
O4 O 1.0039(17) 0.6726(16) 0.0028(14) 0.331(10) Uani 1 1 d U
O5 O 0.8654(12) 0.6156(11) -0.0227(10) 0.263(7) Uani 1 1 d U
O6 O 0.9193(11) 0.5677(12) 0.0805(10) 0.260(7) Uani 1 1 d U
S1 S 0.6230(3) 0.0602(3) 0.3187(2) 0.1528(15) Uani 1 1 d U

loop_
_atom_site_aniso_label
_atom_site_aniso_U_11
_atom_site_aniso_U_22
_atom_site_aniso_U_33
_atom_site_aniso_U_23
_atom_site_aniso_U_13
_atom_site_aniso_U_12
C1 0.120(6) 0.123(6) 0.079(5) -0.005(4) 0.005(4) 0.061(4)
C2 0.115(6) 0.109(5) 0.092(5) -0.013(4) -0.013(4) 0.064(4)
C3 0.116(12) 0.122(12) 0.112(10) -0.027(9) -0.038(9) 0.055(11)
C4 0.189(15) 0.104(10) 0.149(12) -0.023(9) -0.090(12) 0.038(11)
C5 0.125(12) 0.103(10) 0.166(14) 0.011(9) -0.025(11) 0.062(9)
C6 0.130(6) 0.126(6) 0.128(6) 0.002(5) -0.005(5) 0.063(5)
C7 0.138(7) 0.144(7) 0.143(7) 0.003(5) 0.007(5) 0.067(5)
C8 0.073(9) 0.164(14) 0.232(17) 0.024(13) 0.048(10) 0.043(9)
C9 0.153(14) 0.146(13) 0.104(9) -0.038(9) -0.035(9) 0.109(13)
C10 0.117(10) 0.130(11) 0.055(6) -0.027(6) -0.024(7) 0.051(10)
C11 0.099(10) 0.102(9) 0.054(5) -0.004(5) -0.006(5) 0.061(9)
C12 0.107(9) 0.084(9) 0.124(9) 0.014(7) 0.012(7) 0.048(8)
C13 0.095(5) 0.094(5) 0.083(5) 0.001(4) 0.003(4) 0.048(4)
C14 0.102(5) 0.099(5) 0.072(4) 0.005(4) 0.008(4) 0.043(4)
C15 0.119(10) 0.145(11) 0.063(6) 0.030(6) 0.002(6) 0.069(9)
C16 0.226(17) 0.33(2) 0.074(7) 0.036(11) 0.044(9) 0.222(18)
C17 0.096(4) 0.096(4) 0.080(4) 0.012(3) 0.000(3) 0.053(3)
C18 0.115(4) 0.101(3) 0.093(3) 0.005(3) -0.004(3) 0.050(3)
C19 0.118(4) 0.101(3) 0.099(3) 0.008(3) -0.003(3) 0.054(3)
C20 0.149(5) 0.113(4) 0.137(5) 0.004(3) -0.014(4) 0.063(4)
C21 0.114(4) 0.119(5) 0.115(5) 0.009(4) 0.008(3) 0.060(4)
Cl1 0.230(7) 0.203(6) 0.248(7) 0.070(6) -0.028(6) 0.053(6)
N1 0.098(4) 0.108(5) 0.060(3) 0.005(3) -0.002(3) 0.056(4)
N2 0.208(13) 0.130(10) 0.061(5) -0.013(5) -0.010(7) 0.111(10)
N3 0.114(8) 0.123(8) 0.071(5) -0.003(5) 0.006(5) 0.053(8)
N4 0.109(7) 0.122(9) 0.046(4) -0.009(5) -0.001(4) 0.062(8)
N5 0.110(7) 0.085(6) 0.083(5) -0.002(5) 0.000(5) 0.048(5)
Ni1 0.1206(15) 0.1049(13) 0.0495(7) -0.0079(9) -0.0054(9) 0.0635(13)
O1 0.106(5) 0.103(5) 0.063(3) -0.006(3) 0.007(4) 0.062(4)
O2 0.150(7) 0.116(6) 0.061(3) 0.001(4) 0.001(4) 0.086(5)
O3 0.274(10) 0.269(10) 0.269(10) -0.007(5) 0.013(5) 0.137(6)
O4 0.327(11) 0.326(11) 0.332(11) 0.005(5) -0.002(5) 0.157(7)
O5 0.256(8) 0.276(8) 0.271(9) -0.004(5) -0.011(5) 0.144(6)
O6 0.269(8) 0.261(8) 0.251(8) 0.009(5) -0.004(5) 0.133(6)
S1 0.173(3) 0.143(3) 0.175(3) 0.081(2) 0.084(2) 0.104(3)

loop_
_atom_type_symbol
_atom_type_description
_atom_type_scat_dispersion_real
_atom_type_scat_dispersion_imag
_atom_type_scat_source
C C 0.0181 0.0091 'International Tables Vol C Tables 4.2.6.8 and 6.1.1.4'
H H 0.0000 0.0000 'International Tables Vol C Tables 4.2.6.8 and 6.1.1.4'
N N 0.0311 0.0180 'International Tables Vol C Tables 4.2.6.8 and 6.1.1.4'
O O 0.0492 0.0322 'International Tables Vol C Tables 4.2.6.8 and 6.1.1.4'
S S 0.3331 0.5567 'International Tables Vol C Tables 4.2.6.8 and 6.1.1.4'
Cl Cl 0.3639 0.7018 'International Tables Vol C Tables 4.2.6.8 and 6.1.1.4'
Ni Ni -3.0029 0.5091 'International Tables Vol C Tables 4.2.6.8 and 6.1.1.4'

loop_
_geom_angle_atom_site_label_1
_geom_angle_atom_site_label_2
_geom_angle_atom_site_label_3
_geom_angle
_geom_angle_site_symmetry_3
C2 C1 N1 114.6(10) .
C2 C1 H1A 108.6 .
N1 C1 H1A 108.6 .
C2 C1 H1B 108.6 .
N1 C1 H1B 108.6 .
H1A C1 H1B 107.6 .
C1 C2 N2 112.1(12) .
C1 C2 H2A 109.2 .
N2 C2 H2A 109.2 .
C1 C2 H2B 109.2 .
N2 C2 H2B 109.2 .
H2A C2 H2B 107.9 .
C5 C3 C4 115.4(13) .
C5 C3 N2 113.3(11) .
C4 C3 N2 107.0(12) .
C5 C3 H3 106.9 .
C4 C3 H3 106.9 .
N2 C3 H3 106.9 .
C3 C4 H4A 109.5 .
C3 C4 H4B 109.5 .
H4A C4 H4B 109.5 .
C3 C4 H4C 109.5 .
H4A C4 H4C 109.5 .
H4B C4 H4C 109.5 .
C3 C5 C6 122.9(12) .
C3 C5 H5A 106.6 .
C6 C5 H5A 106.6 .
C3 C5 H5B 106.6 .
C6 C5 H5B 106.6 .
H5A C5 H5B 106.6 .
C7 C6 N3 111.3(12) .
C7 C6 C5 105.7(12) .
N3 C6 C5 108.2(11) .
C7 C6 C8 108.4(13) .
N3 C6 C8 113.1(12) .
C5 C6 C8 109.9(13) .
C6 C7 H7A 109.5 .
C6 C7 H7B 109.5 .
H7A C7 H7B 109.5 .
C6 C7 H7C 109.5 .
H7A C7 H7C 109.5 .
H7B C7 H7C 109.5 .
C6 C8 H8A 109.5 .
C6 C8 H8B 109.5 .
H8A C8 H8B 109.5 .
C6 C8 H8C 109.5 .
H8A C8 H8C 109.5 .
H8B C8 H8C 109.5 .
C10 C9 N3 111.0(12) .
C10 C9 H9A 109.4 .
N3 C9 H9A 109.4 .
C10 C9 H9B 109.4 .
N3 C9 H9B 109.4 .
H9A C9 H9B 108.0 .
C9 C10 N4 112.4(10) .
C9 C10 H10A 109.1 .
N4 C10 H10A 109.1 .
C9 C10 H10B 109.1 .
N4 C10 H10B 109.1 .
H10A C10 H10B 107.9 .
C12 C11 N4 112.0(10) .
C12 C11 C13 112.8(10) .
N4 C11 C13 108.5(9) .
C12 C11 H11 107.7 .
N4 C11 H11 107.7 .
C13 C11 H11 107.7 .
C11 C12 H12A 109.5 .
C11 C12 H12B 109.5 .
H12A C12 H12B 109.5 .
C11 C12 H12C 109.5 .
H12A C12 H12C 109.5 .
H12B C12 H12C 109.5 .
C14 C13 C11 123.0(9) .
C14 C13 H13A 106.6 .
C11 C13 H13A 106.6 .
C14 C13 H13B 106.6 .
C11 C13 H13B 106.6 .
H13A C13 H13B 106.6 .
N1 C14 C13 112.2(10) .
N1 C14 C15 110.0(9) .
C13 C14 C15 108.7(9) .
N1 C14 C16 116.9(11) .
C13 C14 C16 108.6(9) .
C15 C14 C16 99.5(10) .
C14 C15 H15A 109.5 .
C14 C15 H15B 109.5 .
H15A C15 H15B 109.5 .
C14 C15 H15C 109.5 .
H15A C15 H15C 109.5 .
H15B C15 H15C 109.5 .
C14 C16 H16A 109.5 .
C14 C16 H16B 109.5 .
H16A C16 H16B 109.5 .
C14 C16 H16C 109.5 .
H16A C16 H16C 109.5 .
H16B C16 H16C 109.5 .
O2 C17 O1 122.4(11) .
O2 C17 C18 119.3(11) .
O1 C17 C18 118.2(10) .
N5 C18 C19 119.0(10) .
N5 C18 C17 108.5(9) .
C19 C18 C17 114.6(9) .
N5 C18 H18 104.4 .
C19 C18 H18 104.4 .
C17 C18 H18 104.4 .
C21 C19 C18 116.4(11) .
C21 C19 C20 104.7(10) .
C18 C19 C20 113.3(10) .
C21 C19 S1 107.5(8) .
C18 C19 S1 106.7(8) .
C20 C19 S1 107.9(9) .
C19 C20 H20A 109.5 .
C19 C20 H20B 109.5 .
H20A C20 H20B 109.5 .
C19 C20 H20C 109.5 .
H20A C20 H20C 109.5 .
H20B C20 H20C 109.5 .
C19 C21 H21A 109.5 .
C19 C21 H21B 109.5 .
H21A C21 H21B 109.5 .
C19 C21 H21C 109.5 .
H21A C21 H21C 109.5 .
H21B C21 H21C 109.5 .
O6 Cl1 O3 116.4(14) .
O6 Cl1 O4 104.7(14) .
O3 Cl1 O4 110.6(15) .
O6 Cl1 O5 114.2(14) .
O3 Cl1 O5 110.3(12) .
O4 Cl1 O5 99.1(13) .
C14 N1 C1 116.6(8) .
C14 N1 Ni1 122.6(7) .
C1 N1 Ni1 101.8(6) .
C14 N1 H1 104.7 .
C1 N1 H1 104.7 .
Ni1 N1 H1 104.7 .
C2 N2 C3 114.5(10) .
C2 N2 Ni1 104.3(9) .
C3 N2 Ni1 119.3(7) .
C2 N2 H2 105.9 .
C3 N2 H2 105.9 .
Ni1 N2 H2 105.9 .
C6 N3 C9 111.7(11) .
C6 N3 Ni1 125.5(8) .
C9 N3 Ni1 105.1(8) .
C6 N3 H3A 104.2 .
C9 N3 H3A 104.2 .
Ni1 N3 H3A 104.2 .
C10 N4 C11 112.3(9) .
C10 N4 Ni1 103.0(7) .
C11 N4 Ni1 121.3(7) .
C10 N4 H4 106.5 .
C11 N4 H4 106.5 .
Ni1 N4 H4 106.5 .
C18 N5 Ni1 111.7(7) .
C18 N5 H5C 109.3 .
Ni1 N5 H5C 109.3 .
C18 N5 H5D 109.3 .
Ni1 N5 H5D 109.3 .
H5C N5 H5D 107.9 .
O1 Ni1 N2 173.5(4) .
O1 Ni1 N4 88.0(3) .
N2 Ni1 N4 97.2(3) .
O1 Ni1 N3 87.5(3) .
N2 Ni1 N3 89.3(4) .
N4 Ni1 N3 84.1(4) .
O1 Ni1 N1 100.2(3) .
N2 Ni1 N1 83.9(4) .
N4 Ni1 N1 88.0(4) .
N3 Ni1 N1 168.8(3) .
O1 Ni1 N5 76.6(3) .
N2 Ni1 N5 98.5(4) .
N4 Ni1 N5 163.8(3) .
N3 Ni1 N5 100.0(4) .
N1 Ni1 N5 89.7(3) .
C17 O1 Ni1 119.1(7) .
C19 S1 S1 107.6(5) 5

loop_
_geom_bond_atom_site_label_1
_geom_bond_atom_site_label_2
_geom_bond_distance
_geom_bond_site_symmetry_2
C1 C2 1.401(15) .
C1 N1 1.524(13) .
C1 H1A 0.9900 .
C1 H1B 0.9900 .
C2 N2 1.427(15) .
C2 H2A 0.9900 .
C2 H2B 0.9900 .
C3 C5 1.476(18) .
C3 C4 1.553(16) .
C3 N2 1.570(17) .
C3 H3 1.0000 .
C4 H4A 0.9800 .
C4 H4B 0.9800 .
C4 H4C 0.9800 .
C5 C6 1.554(19) .
C5 H5A 0.9900 .
C5 H5B 0.9900 .
C6 C7 1.487(18) .
C6 N3 1.503(17) .
C6 C8 1.591(19) .
C7 H7A 0.9800 .
C7 H7B 0.9800 .
C7 H7C 0.9800 .
C8 H8A 0.9800 .
C8 H8B 0.9800 .
C8 H8C 0.9800 .
C9 C10 1.458(17) .
C9 N3 1.525(15) .
C9 H9A 0.9900 .
C9 H9B 0.9900 .
C10 N4 1.466(13) .
C10 H10A 0.9900 .
C10 H10B 0.9900 .
C11 C12 1.413(14) .
C11 N4 1.473(13) .
C11 C13 1.529(13) .
C11 H11 1.0000 .
C12 H12A 0.9800 .
C12 H12B 0.9800 .
C12 H12C 0.9800 .
C13 C14 1.506(14) .
C13 H13A 0.9900 .
C13 H13B 0.9900 .
C14 N1 1.369(12) .
C14 C15 1.558(14) .
C14 C16 1.634(17) .
C15 H15A 0.9800 .
C15 H15B 0.9800 .
C15 H15C 0.9800 .
C16 H16A 0.9800 .
C16 H16B 0.9800 .
C16 H16C 0.9800 .
C17 O2 1.217(12) .
C17 O1 1.263(12) .
C17 C18 1.556(16) .
C18 N5 1.451(13) .
C18 C19 1.497(15) .
C18 H18 1.0000 .
C19 C21 1.408(16) .
C19 C20 1.532(17) .
C19 S1 1.905(12) .
C20 H20A 0.9800 .
C20 H20B 0.9800 .
C20 H20C 0.9800 .
C21 H21A 0.9800 .
C21 H21B 0.9800 .
C21 H21C 0.9800 .
Cl1 O6 1.421(17) .
Cl1 O3 1.471(19) .
Cl1 O4 1.50(3) .
Cl1 O5 1.575(19) .
N1 Ni1 2.179(8) .
N1 H1 0.9300 .
N2 Ni1 2.101(10) .
N2 H2 0.9300 .
N3 Ni1 2.159(10) .
N3 H3A 0.9300 .
N4 Ni1 2.136(10) .
N4 H4 0.9300 .
N5 Ni1 2.190(8) .
N5 H5C 0.9200 .
N5 H5D 0.9200 .
Ni1 O1 2.072(6) .
S1 S1 2.057(8) 5

loop_
_geom_torsion_atom_site_label_1
_geom_torsion_atom_site_label_2
_geom_torsion_atom_site_label_3
_geom_torsion_atom_site_label_4
_geom_torsion
_geom_torsion_site_symmetry_4
N1 C1 C2 N2 55.1(14) .
C4 C3 C5 C6 171.0(12) .
N2 C3 C5 C6 -65.1(17) .
C3 C5 C6 C7 -59.0(18) .
C3 C5 C6 N3 60.3(18) .
C3 C5 C6 C8 -175.7(14) .
N3 C9 C10 N4 56.1(13) .
C12 C11 C13 C14 169.8(11) .
N4 C11 C13 C14 -65.4(13) .
C11 C13 C14 N1 64.6(13) .
C11 C13 C14 C15 -57.3(14) .
C11 C13 C14 C16 -164.7(11) .
O2 C17 C18 N5 168.2(9) .
O1 C17 C18 N5 -14.4(13) .
O2 C17 C18 C19 32.6(15) .
O1 C17 C18 C19 -150.0(11) .
N5 C18 C19 C21 153.9(11) .
C17 C18 C19 C21 -75.5(14) .
N5 C18 C19 C20 32.4(15) .
C17 C18 C19 C20 163.1(11) .
N5 C18 C19 S1 -86.2(11) .
C17 C18 C19 S1 44.5(12) .
C13 C14 N1 C1 76.2(12) .
C15 C14 N1 C1 -162.6(9) .
C16 C14 N1 C1 -50.2(14) .
C13 C14 N1 Ni1 -50.2(10) .
C15 C14 N1 Ni1 71.0(11) .
C16 C14 N1 Ni1 -176.5(7) .
C2 C1 N1 C14 -165.0(11) .
C2 C1 N1 Ni1 -28.8(12) .
C1 C2 N2 C3 179.6(10) .
C1 C2 N2 Ni1 -48.2(11) .
C5 C3 N2 C2 177.5(10) .
C4 C3 N2 C2 -54.1(14) .
C5 C3 N2 Ni1 52.9(13) .
C4 C3 N2 Ni1 -178.7(9) .
C7 C6 N3 C9 -163.7(10) .
C5 C6 N3 C9 80.6(13) .
C8 C6 N3 C9 -41.4(14) .
C7 C6 N3 Ni1 67.4(14) .
C5 C6 N3 Ni1 -48.3(14) .
C8 C6 N3 Ni1 -170.3(9) .
C10 C9 N3 C6 -169.4(10) .
C10 C9 N3 Ni1 -30.5(10) .
C9 C10 N4 C11 179.2(10) .
C9 C10 N4 Ni1 -48.7(11) .
C12 C11 N4 C10 -58.8(11) .
C13 C11 N4 C10 175.9(8) .
C12 C11 N4 Ni1 179.0(7) .
C13 C11 N4 Ni1 53.8(9) .
C19 C18 N5 Ni1 157.9(8) .
C17 C18 N5 Ni1 24.6(10) .
C2 N2 Ni1 O1 -105(4) .
C3 N2 Ni1 O1 24(4) .
C2 N2 Ni1 N4 110.9(8) .
C3 N2 Ni1 N4 -119.8(9) .
C2 N2 Ni1 N3 -165.1(8) .
C3 N2 Ni1 N3 -35.8(9) .
C2 N2 Ni1 N1 23.7(8) .
C3 N2 Ni1 N1 153.1(9) .
C2 N2 Ni1 N5 -65.1(8) .
C3 N2 Ni1 N5 64.3(9) .
C10 N4 Ni1 O1 -64.7(6) .
C11 N4 Ni1 O1 61.8(6) .
C10 N4 Ni1 N2 111.5(7) .
C11 N4 Ni1 N2 -122.0(7) .
C10 N4 Ni1 N3 23.0(6) .
C11 N4 Ni1 N3 149.5(7) .
C10 N4 Ni1 N1 -164.9(7) .
C11 N4 Ni1 N1 -38.4(6) .
C10 N4 Ni1 N5 -82.8(14) .
C11 N4 Ni1 N5 43.7(15) .
C6 N3 Ni1 O1 -137.0(10) .
C9 N3 Ni1 O1 91.5(7) .
C6 N3 Ni1 N2 37.4(10) .
C9 N3 Ni1 N2 -94.1(7) .
C6 N3 Ni1 N4 134.7(10) .
C9 N3 Ni1 N4 3.3(6) .
C6 N3 Ni1 N1 89(2) .
C9 N3 Ni1 N1 -42(2) .
C6 N3 Ni1 N5 -61.1(10) .
C9 N3 Ni1 N5 167.5(6) .
C14 N1 Ni1 O1 -51.0(8) .
C1 N1 Ni1 O1 176.4(7) .
C14 N1 Ni1 N2 134.1(8) .
C1 N1 Ni1 N2 1.4(7) .
C14 N1 Ni1 N4 36.6(8) .
C1 N1 Ni1 N4 -96.1(7) .
C14 N1 Ni1 N3 82(2) .
C1 N1 Ni1 N3 -51(2) .
C14 N1 Ni1 N5 -127.4(8) .
C1 N1 Ni1 N5 100.0(7) .
C18 N5 Ni1 O1 -21.5(7) .
C18 N5 Ni1 N2 162.8(7) .
C18 N5 Ni1 N4 -2.9(16) .
C18 N5 Ni1 N3 -106.5(7) .
C18 N5 Ni1 N1 79.0(7) .
O2 C17 O1 Ni1 172.8(8) .
C18 C17 O1 Ni1 -4.5(12) .
N2 Ni1 O1 C17 55(4) .
N4 Ni1 O1 C17 -160.5(8) .
N3 Ni1 O1 C17 115.3(8) .
N1 Ni1 O1 C17 -72.9(8) .
N5 Ni1 O1 C17 14.4(7) .
C21 C19 S1 S1 -94.5(9) 5
C18 C19 S1 S1 139.9(8) 5
C20 C19 S1 S1 17.9(9) 5

loop_
_platon_squeeze_void_nr
_platon_squeeze_void_average_x
_platon_squeeze_void_average_y
_platon_squeeze_void_average_z
_platon_squeeze_void_volume
_platon_squeeze_void_count_electrons
1 0.000 0.000 -0.013 1845 459
